data_4120479
loop_
_publ_author_name
'Ge, Shaozhong'
'Green, Rebecca A.'
'Hartwig, John F.'

_publ_section_title
;
 Controlling First-Row Catalysts: Amination of Aryl and Heteroaryl
 Chlorides and Bromides with Primary Aliphatic Amines Catalyzed by a
 BINAP-Ligated Single-Component Ni(0) Complex.
;
_journal_issue 4
_journal_name_full 'Journal of the American Chemical Society'
_journal_page_first 1617
_journal_page_last 1627
_journal_paper_doi 10.1021/ja411911s
_journal_volume 136
_journal_year 2014
_chemical_formula_sum 'C55 H47 Cl Ni O2 P2'
_chemical_formula_weight 896.02
_chemical_name_common SGE6-192
_chemical_name_systematic
;
 hartwig20
;
_space_group_crystal_system triclinic
_space_group_IT_number 2
_space_group_name_Hall '-P 1'
_space_group_name_H-M_alt 'P -1'
_symmetry_space_group_name_Hall '-P 1'
_symmetry_space_group_name_H-M 'P -1'
_atom_sites_solution_hydrogens geom
_atom_sites_solution_primary iterative
_atom_sites_solution_secondary difmap
_audit_creation_method SHELXL-2013
_cell_angle_alpha 81.811(2)
_cell_angle_beta 74.339(2)
_cell_angle_gamma 86.193(2)
_cell_formula_units_Z 2
_cell_length_a 12.0364(5)
_cell_length_b 12.1697(6)
_cell_length_c 15.7969(7)
_cell_measurement_reflns_used 9967
_cell_measurement_temperature 100(2)
_cell_measurement_theta_max 68.05
_cell_measurement_theta_min 3.67
_cell_volume 2204.35(17)
_computing_cell_refinement 'Bruker SAINT'
_computing_data_collection 'Bruker APEX2'
_computing_data_reduction 'Bruker SAINT'
_computing_molecular_graphics ORTEP-32
_computing_publication_material WinGX
_computing_structure_refinement SHELXL-2013
_computing_structure_solution SIR-2011
_diffrn_ambient_temperature 100(2)
_diffrn_detector_area_resol_mean 8.366
_diffrn_measured_fraction_theta_full 0.979
_diffrn_measured_fraction_theta_max 0.971
_diffrn_measurement_device_type 'Bruker APEX-II CCD'
_diffrn_measurement_method 'phi and omega scans'
_diffrn_radiation_type CuK\a
_diffrn_radiation_wavelength 1.54178
_diffrn_reflns_av_R_equivalents 0.0305
_diffrn_reflns_av_unetI/netI 0.0216
_diffrn_reflns_Laue_measured_fraction_full 0.979
_diffrn_reflns_Laue_measured_fraction_max 0.971
_diffrn_reflns_limit_h_max 14
_diffrn_reflns_limit_h_min -14
_diffrn_reflns_limit_k_max 14
_diffrn_reflns_limit_k_min -14
_diffrn_reflns_limit_l_max 18
_diffrn_reflns_limit_l_min -18
_diffrn_reflns_number 40228
_diffrn_reflns_point_group_measured_fraction_full 0.979
_diffrn_reflns_point_group_measured_fraction_max 0.971
_diffrn_reflns_theta_full 67.000
_diffrn_reflns_theta_max 68.211
_diffrn_reflns_theta_min 2.930
_diffrn_source 'microfocus rotating anode'
_exptl_absorpt_coefficient_mu 2.209
_exptl_absorpt_correction_T_max 0.753
_exptl_absorpt_correction_T_min 0.614
_exptl_absorpt_correction_type multi-scan
_exptl_absorpt_process_details SADABS
_exptl_crystal_colour red
_exptl_crystal_density_diffrn 1.350
_exptl_crystal_description block
_exptl_crystal_F_000 936
_exptl_crystal_size_max 0.150
_exptl_crystal_size_mid 0.050
_exptl_crystal_size_min 0.050
_refine_diff_density_max 1.442
_refine_diff_density_min -0.961
_refine_diff_density_rms 0.087
_refine_ls_extinction_method none
_refine_ls_goodness_of_fit_ref 1.042
_refine_ls_hydrogen_treatment constr
_refine_ls_matrix_type full
_refine_ls_number_parameters 551
_refine_ls_number_reflns 7842
_refine_ls_number_restraints 0
_refine_ls_restrained_S_all 1.042
_refine_ls_R_factor_all 0.0718
_refine_ls_R_factor_gt 0.0633
_refine_ls_shift/su_max 0.001
_refine_ls_shift/su_mean 0.000
_refine_ls_structure_factor_coef Fsqd
_refine_ls_weighting_details 'w=1/[\s^2^(Fo^2^)+(0.1084P)^2^+4.3884P] where P=(Fo^2^+2Fc^2^)/3'
_refine_ls_weighting_scheme calc
_refine_ls_wR_factor_gt 0.1855
_refine_ls_wR_factor_ref 0.1959
_reflns_Friedel_coverage 0.000
_reflns_number_gt 6781
_reflns_number_total 7842
_reflns_threshold_expression 'I > 2\s(I)'
_cod_data_source_file ja411911s_si_002.cif
_cod_data_source_block hartwig20
_cod_database_code 4120479
_shelx_space_group_comment
;
The symmetry employed for this shelxl refinement is uniquely defined
by the following loop, which should always be used as a source of
symmetry information in preference to the above space-group names.
They are only intended as comments.
;
_shelx_estimated_absorpt_t_min 0.733
_shelx_estimated_absorpt_t_max 0.898
_shelxl_version_number 2013-4

loop_
_space_group_symop_operation_xyz
'x, y, z'
'-x, -y, -z'

loop_
_atom_site_label
_atom_site_type_symbol
_atom_site_fract_x
_atom_site_fract_y
_atom_site_fract_z
_atom_site_U_iso_or_equiv
_atom_site_adp_type
_atom_site_occupancy
_atom_site_site_symmetry_order
_atom_site_calc_flag
_atom_site_refinement_flags_posn
_atom_site_refinement_flags_adp
C1 C 0.2888(3) 0.5864(3) 0.8932(2) 0.0382(8) Uani 1 1 d . .
C2 C 0.3449(3) 0.5127(4) 0.8356(3) 0.0435(9) Uani 1 1 d . .
H2 H 0.3473 0.5280 0.7744 0.052 Uiso 1 1 calc R U
C3 C 0.3978(3) 0.4163(4) 0.8667(3) 0.0525(10) Uani 1 1 d . .
H3 H 0.4350 0.3651 0.8272 0.063 Uiso 1 1 calc R U
C4 C 0.3962(3) 0.3952(4) 0.9550(3) 0.0548(11) Uani 1 1 d . .
C5 C 0.3394(3) 0.4684(4) 1.0137(3) 0.0522(10) Uani 1 1 d . .
H5 H 0.3382 0.4533 1.0746 0.063 Uiso 1 1 calc R U
C6 C 0.2851(3) 0.5628(4) 0.9831(3) 0.0453(9) Uani 1 1 d . .
H6 H 0.2449 0.6121 1.0233 0.054 Uiso 1 1 calc R U
C7 C 0.5329(11) 0.2513(12) 0.9216(9) 0.203(7) Uani 1 1 d . .
H7A H 0.4959 0.2313 0.8780 0.304 Uiso 1 1 calc R U
H7B H 0.5590 0.1837 0.9533 0.304 Uiso 1 1 calc R U
H7C H 0.5994 0.2974 0.8911 0.304 Uiso 1 1 calc R U
C8 C 0.3137(3) 0.8254(4) 0.8456(3) 0.0438(9) Uani 1 1 d . .
C9 C 0.2811(4) 0.9318(4) 0.8133(3) 0.0567(11) Uani 1 1 d . .
H9 H 0.2090 0.9441 0.7992 0.068 Uiso 1 1 calc R U
C10 C 0.3537(6) 1.0197(5) 0.8018(4) 0.0742(16) Uani 1 1 d . .
H10 H 0.3305 1.0924 0.7809 0.089 Uiso 1 1 calc R U
C11 C 0.4581(6) 1.0021(6) 0.8202(4) 0.082(2) Uani 1 1 d . .
H11 H 0.5079 1.0625 0.8112 0.098 Uiso 1 1 calc R U
C12 C 0.4915(4) 0.8987(6) 0.8515(4) 0.0732(17) Uani 1 1 d . .
H12 H 0.5646 0.8876 0.8642 0.088 Uiso 1 1 calc R U
C13 C 0.4196(3) 0.8086(4) 0.8653(3) 0.0534(11) Uani 1 1 d . .
H13 H 0.4430 0.7368 0.8878 0.064 Uiso 1 1 calc R U
C14 C 0.0931(3) 0.7317(3) 0.9408(2) 0.0390(8) Uani 1 1 d . .
C15 C 0.0107(3) 0.6495(3) 0.9670(2) 0.0377(8) Uani 1 1 d . .
H15 H 0.0196 0.5874 0.9353 0.045 Uiso 1 1 calc R U
C16 C -0.0845(3) 0.6578(3) 1.0393(3) 0.0421(8) Uani 1 1 d . .
H16 H -0.1391 0.6005 1.0574 0.051 Uiso 1 1 calc R U
C17 C -0.0998(4) 0.7492(4) 1.0849(3) 0.0522(10) Uani 1 1 d . .
H17 H -0.1648 0.7548 1.1343 0.063 Uiso 1 1 calc R U
C18 C -0.0202(4) 0.8316(4) 1.0582(3) 0.0617(12) Uani 1 1 d . .
H18 H -0.0309 0.8949 1.0887 0.074 Uiso 1 1 calc R U
C19 C 0.0762(4) 0.8230(4) 0.9863(3) 0.0515(10) Uani 1 1 d . .
H19 H 0.1307 0.8804 0.9685 0.062 Uiso 1 1 calc R U
C21 C 0.0662(3) 0.5435(3) 0.7589(2) 0.0374(8) Uani 1 1 d . .
H21 H 0.1385 0.5066 0.7583 0.045 Uiso 1 1 calc R U
C22 C -0.0282(3) 0.4820(3) 0.7680(3) 0.0411(8) Uani 1 1 d . .
H22 H -0.0218 0.4032 0.7764 0.049 Uiso 1 1 calc R U
C23 C -0.1355(3) 0.5348(3) 0.7648(2) 0.0384(8) Uani 1 1 d . .
C24 C -0.2301(3) 0.4733(4) 0.7611(3) 0.0476(9) Uani 1 1 d . .
H24 H -0.2240 0.3945 0.7673 0.057 Uiso 1 1 calc R U
C25 C -0.3295(3) 0.5256(4) 0.7488(3) 0.0489(10) Uani 1 1 d . .
H25 H -0.3910 0.4832 0.7448 0.059 Uiso 1 1 calc R U
C26 C -0.3410(3) 0.6415(4) 0.7420(3) 0.0434(9) Uani 1 1 d . .
H26 H -0.4101 0.6776 0.7330 0.052 Uiso 1 1 calc R U
C27 C -0.2527(3) 0.7033(3) 0.7483(2) 0.0367(8) Uani 1 1 d . .
H27 H -0.2627 0.7817 0.7453 0.044 Uiso 1 1 calc R U
C28 C -0.1464(3) 0.6523(3) 0.7591(2) 0.0344(7) Uani 1 1 d . .
C29 C -0.0480(3) 0.7150(3) 0.7566(2) 0.0317(7) Uani 1 1 d . .
C30 C 0.0585(3) 0.6610(3) 0.7504(2) 0.0336(7) Uani 1 1 d . .
C31 C -0.0531(3) 0.8380(3) 0.7481(2) 0.0328(7) Uani 1 1 d . .
C32 C -0.1300(3) 0.8982(3) 0.8127(2) 0.0369(8) Uani 1 1 d . .
C33 C -0.2005(3) 0.8445(4) 0.8928(2) 0.0408(8) Uani 1 1 d . .
H33 H -0.2002 0.7657 0.9031 0.049 Uiso 1 1 calc R U
C34 C -0.2688(4) 0.9037(4) 0.9556(3) 0.0514(10) Uani 1 1 d . .
H34 H -0.3139 0.8658 1.0094 0.062 Uiso 1 1 calc R U
C35 C -0.2728(4) 1.0195(4) 0.9410(3) 0.0594(12) Uani 1 1 d . .
H35 H -0.3218 1.0602 0.9844 0.071 Uiso 1 1 calc R U
C36 C -0.2070(4) 1.0739(4) 0.8652(3) 0.0580(11) Uani 1 1 d . .
H36 H -0.2121 1.1528 0.8556 0.070 Uiso 1 1 calc R U
C37 C -0.1303(4) 1.0160(3) 0.7993(3) 0.0447(9) Uani 1 1 d . .
C38 C -0.0545(4) 1.0714(4) 0.7233(3) 0.0486(10) Uani 1 1 d . .
H38 H -0.0571 1.1502 0.7131 0.058 Uiso 1 1 calc R U
C39 C 0.0224(3) 1.0134(3) 0.6642(3) 0.0413(8) Uani 1 1 d . .
H39 H 0.0746 1.0521 0.6145 0.050 Uiso 1 1 calc R U
C40 C 0.0246(3) 0.8966(3) 0.6767(2) 0.0341(7) Uani 1 1 d . .
C41 C 0.0645(3) 0.7451(3) 0.5446(2) 0.0361(8) Uani 1 1 d . .
C42 C -0.0458(3) 0.7767(3) 0.5383(2) 0.0396(8) Uani 1 1 d . .
H42 H -0.0869 0.8342 0.5698 0.048 Uiso 1 1 calc R U
C43 C -0.0970(4) 0.7249(4) 0.4858(3) 0.0503(10) Uani 1 1 d . .
H43 H -0.1734 0.7458 0.4828 0.060 Uiso 1 1 calc R U
C44 C -0.0377(5) 0.6444(4) 0.4391(3) 0.0611(13) Uani 1 1 d . .
H44 H -0.0723 0.6105 0.4024 0.073 Uiso 1 1 calc R U
C45 C 0.0712(5) 0.6118(4) 0.4443(3) 0.0625(13) Uani 1 1 d . .
H45 H 0.1117 0.5555 0.4112 0.075 Uiso 1 1 calc R U
C46 C 0.1242(4) 0.6611(3) 0.4986(3) 0.0477(9) Uani 1 1 d . .
H46 H 0.1992 0.6373 0.5034 0.057 Uiso 1 1 calc R U
C47 C 0.2263(3) 0.9148(3) 0.5272(3) 0.0396(8) Uani 1 1 d . .
C48 C 0.2208(3) 0.9323(3) 0.4388(3) 0.0436(9) Uani 1 1 d . .
H48 H 0.1685 0.8915 0.4208 0.052 Uiso 1 1 calc R U
C49 C 0.2904(4) 1.0082(4) 0.3778(3) 0.0516(10) Uani 1 1 d . .
H49 H 0.2866 1.0183 0.3179 0.062 Uiso 1 1 calc R U
C50 C 0.3658(4) 1.0697(4) 0.4029(3) 0.0563(11) Uani 1 1 d . .
H50 H 0.4133 1.1223 0.3608 0.068 Uiso 1 1 calc R U
C51 C 0.3715(4) 1.0538(4) 0.4897(3) 0.0550(11) Uani 1 1 d . .
H51 H 0.4225 1.0966 0.5074 0.066 Uiso 1 1 calc R U
C52 C 0.3040(4) 0.9765(4) 0.5513(3) 0.0487(10) Uani 1 1 d . .
H52 H 0.3104 0.9653 0.6106 0.058 Uiso 1 1 calc R U
C53 C 0.3266(11) 0.3088(9) 0.6555(6) 0.156(5) Uani 1 1 d . .
H53A H 0.2914 0.2444 0.6420 0.187 Uiso 1 1 calc R U
H53B H 0.2654 0.3507 0.6947 0.187 Uiso 1 1 calc R U
C54 C 0.3760(9) 0.3775(10) 0.5767(7) 0.142(4) Uani 1 1 d . .
H54A H 0.3381 0.4522 0.5761 0.171 Uiso 1 1 calc R U
H54B H 0.3701 0.3447 0.5242 0.171 Uiso 1 1 calc R U
C55 C 0.5042(9) 0.3831(9) 0.5783(6) 0.126(3) Uani 1 1 d . .
H55A H 0.5559 0.3883 0.5174 0.151 Uiso 1 1 calc R U
H55B H 0.5154 0.4484 0.6057 0.151 Uiso 1 1 calc R U
C56 C 0.5284(10) 0.2778(9) 0.6324(7) 0.135(3) Uani 1 1 d . .
H56A H 0.5436 0.2140 0.5980 0.162 Uiso 1 1 calc R U
H56B H 0.5933 0.2846 0.6585 0.162 Uiso 1 1 calc R U
O1 O 0.4501(5) 0.3135(5) 0.9849(4) 0.123(2) Uani 1 1 d . .
O2 O 0.4165(9) 0.2703(6) 0.7000(5) 0.158(3) Uani 1 1 d . .
P1 P 0.22089(7) 0.71144(8) 0.84925(6) 0.0348(2) Uani 1 1 d . .
P2 P 0.13725(7) 0.81378(8) 0.60917(6) 0.0338(2) Uani 1 1 d . .
Cl1 Cl 0.39474(7) 0.72772(9) 0.64829(6) 0.0448(3) Uani 1 1 d . .
Ni1 Ni 0.20689(5) 0.72081(5) 0.71243(4) 0.03506(19) Uani 1 1 d . .

loop_
_atom_site_aniso_label
_atom_site_aniso_U_11
_atom_site_aniso_U_22
_atom_site_aniso_U_33
_atom_site_aniso_U_23
_atom_site_aniso_U_13
_atom_site_aniso_U_12
C1 0.0289(17) 0.051(2) 0.0329(19) 0.0027(16) -0.0084(14) -0.0064(15)
C2 0.0267(17) 0.060(2) 0.038(2) 0.0026(18) -0.0034(15) -0.0073(16)
C3 0.0285(18) 0.064(3) 0.056(3) -0.004(2) 0.0012(17) 0.0023(17)
C4 0.0265(18) 0.061(3) 0.068(3) 0.016(2) -0.0115(19) 0.0042(17)
C5 0.037(2) 0.072(3) 0.042(2) 0.012(2) -0.0111(17) -0.0045(19)
C6 0.039(2) 0.062(2) 0.034(2) 0.0015(18) -0.0098(16) -0.0028(17)
C7 0.172(11) 0.220(13) 0.160(11) 0.002(9) 0.009(9) 0.126(10)
C8 0.039(2) 0.057(2) 0.0336(19) -0.0094(17) -0.0011(15) -0.0148(17)
C9 0.066(3) 0.057(3) 0.044(2) 0.001(2) -0.009(2) -0.012(2)
C10 0.096(4) 0.061(3) 0.054(3) -0.009(2) 0.008(3) -0.030(3)
C11 0.078(4) 0.084(4) 0.073(4) -0.034(3) 0.019(3) -0.043(3)
C12 0.041(2) 0.112(5) 0.068(3) -0.044(3) 0.004(2) -0.026(3)
C13 0.035(2) 0.077(3) 0.050(2) -0.028(2) -0.0022(18) -0.0111(19)
C14 0.0350(18) 0.051(2) 0.0308(18) 0.0006(16) -0.0110(15) -0.0049(16)
C15 0.0346(18) 0.045(2) 0.0316(18) 0.0000(15) -0.0081(15) -0.0024(15)
C16 0.0349(19) 0.055(2) 0.0326(19) 0.0042(17) -0.0069(15) -0.0036(16)
C17 0.046(2) 0.072(3) 0.033(2) -0.007(2) -0.0015(17) -0.003(2)
C18 0.066(3) 0.071(3) 0.045(2) -0.021(2) 0.000(2) -0.012(2)
C19 0.047(2) 0.063(3) 0.042(2) -0.010(2) -0.0033(18) -0.0154(19)
C21 0.0309(17) 0.047(2) 0.0323(18) -0.0005(16) -0.0066(14) -0.0011(15)
C22 0.0391(19) 0.043(2) 0.038(2) -0.0039(16) -0.0057(16) -0.0027(16)
C23 0.0321(18) 0.048(2) 0.0326(18) -0.0031(16) -0.0030(14) -0.0082(15)
C24 0.040(2) 0.050(2) 0.050(2) -0.0058(19) -0.0041(17) -0.0136(17)
C25 0.0310(19) 0.062(3) 0.053(2) -0.009(2) -0.0057(17) -0.0148(17)
C26 0.0287(17) 0.062(2) 0.037(2) -0.0036(18) -0.0048(15) -0.0057(16)
C27 0.0298(17) 0.050(2) 0.0282(17) -0.0010(15) -0.0052(14) -0.0037(15)
C28 0.0306(17) 0.0468(19) 0.0231(16) -0.0005(14) -0.0033(13) -0.0074(14)
C29 0.0294(16) 0.0448(19) 0.0199(15) 0.0001(14) -0.0057(13) -0.0054(14)
C30 0.0296(16) 0.048(2) 0.0226(16) 0.0003(14) -0.0070(13) -0.0071(14)
C31 0.0296(16) 0.0445(19) 0.0268(17) -0.0025(14) -0.0124(13) -0.0034(14)
C32 0.0358(18) 0.048(2) 0.0305(18) -0.0071(15) -0.0145(15) -0.0007(15)
C33 0.0370(19) 0.056(2) 0.0311(19) -0.0075(17) -0.0111(15) -0.0028(16)
C34 0.044(2) 0.076(3) 0.036(2) -0.016(2) -0.0063(17) -0.004(2)
C35 0.055(3) 0.075(3) 0.051(3) -0.031(2) -0.007(2) 0.002(2)
C36 0.065(3) 0.057(3) 0.056(3) -0.022(2) -0.016(2) 0.004(2)
C37 0.049(2) 0.051(2) 0.038(2) -0.0118(18) -0.0168(17) 0.0016(17)
C38 0.058(2) 0.043(2) 0.048(2) -0.0060(18) -0.019(2) -0.0045(18)
C39 0.046(2) 0.044(2) 0.036(2) -0.0004(16) -0.0151(16) -0.0068(16)
C40 0.0333(17) 0.0456(19) 0.0260(17) -0.0011(15) -0.0134(14) -0.0048(14)
C41 0.0416(19) 0.0421(19) 0.0219(16) 0.0041(14) -0.0053(14) -0.0118(15)
C42 0.044(2) 0.048(2) 0.0271(17) 0.0026(15) -0.0123(15) -0.0120(16)
C43 0.062(3) 0.053(2) 0.040(2) 0.0066(19) -0.023(2) -0.021(2)
C44 0.093(4) 0.053(3) 0.043(2) 0.004(2) -0.028(2) -0.021(3)
C45 0.100(4) 0.043(2) 0.038(2) -0.0050(19) -0.005(2) -0.012(2)
C46 0.057(2) 0.044(2) 0.035(2) 0.0019(17) -0.0035(18) -0.0050(18)
C47 0.0291(17) 0.047(2) 0.039(2) 0.0057(16) -0.0073(15) -0.0059(15)
C48 0.0355(19) 0.054(2) 0.037(2) 0.0087(17) -0.0080(16) -0.0067(16)
C49 0.045(2) 0.060(3) 0.042(2) 0.017(2) -0.0092(18) -0.0082(19)
C50 0.037(2) 0.061(3) 0.061(3) 0.020(2) -0.0087(19) -0.0122(19)
C51 0.038(2) 0.057(3) 0.069(3) 0.010(2) -0.020(2) -0.0148(19)
C52 0.041(2) 0.058(2) 0.049(2) 0.0070(19) -0.0187(18) -0.0120(18)
C53 0.217(12) 0.122(7) 0.090(6) 0.017(5) -0.005(7) 0.062(8)
C54 0.124(8) 0.170(10) 0.128(8) 0.036(7) -0.046(6) -0.037(7)
C55 0.152(9) 0.134(7) 0.089(6) -0.011(5) -0.026(5) -0.029(6)
C56 0.171(10) 0.120(7) 0.098(6) -0.018(6) -0.004(6) -0.003(7)
O1 0.104(4) 0.117(4) 0.123(5) 0.015(3) -0.009(3) 0.021(3)
O2 0.242(9) 0.118(5) 0.111(5) 0.003(4) -0.049(6) 0.001(5)
P1 0.0288(4) 0.0475(5) 0.0280(4) 0.0005(4) -0.0086(3) -0.0071(4)
P2 0.0294(4) 0.0443(5) 0.0265(4) 0.0029(4) -0.0076(3) -0.0069(4)
Cl1 0.0268(4) 0.0710(6) 0.0331(5) 0.0066(4) -0.0068(3) -0.0097(4)
Ni1 0.0264(3) 0.0504(4) 0.0272(3) 0.0031(3) -0.0080(2) -0.0062(2)

loop_
_atom_type_symbol
_atom_type_description
_atom_type_scat_dispersion_real
_atom_type_scat_dispersion_imag
_atom_type_scat_source
C C 0.0181 0.0091 'International Tables Vol C Tables 4.2.6.8 and 6.1.1.4'
H H 0.0000 0.0000 'International Tables Vol C Tables 4.2.6.8 and 6.1.1.4'
O O 0.0492 0.0322 'International Tables Vol C Tables 4.2.6.8 and 6.1.1.4'
P P 0.2955 0.4335 'International Tables Vol C Tables 4.2.6.8 and 6.1.1.4'
Cl Cl 0.3639 0.7018 'International Tables Vol C Tables 4.2.6.8 and 6.1.1.4'
Ni Ni -3.0029 0.5091 'International Tables Vol C Tables 4.2.6.8 and 6.1.1.4'

loop_
_geom_angle_atom_site_label_1
_geom_angle_atom_site_label_2
_geom_angle_atom_site_label_3
_geom_angle
C2 C1 C6 119.5(4)
C2 C1 P1 118.6(3)
C6 C1 P1 122.0(3)
C1 C2 C3 120.2(4)
C1 C2 H2 119.9
C3 C2 H2 119.9
C4 C3 C2 119.9(4)
C4 C3 H3 120.1
C2 C3 H3 120.1
O1 C4 C3 122.0(5)
O1 C4 C5 117.5(5)
C3 C4 C5 120.4(4)
C6 C5 C4 119.7(4)
C6 C5 H5 120.1
C4 C5 H5 120.1
C5 C6 C1 120.3(4)
C5 C6 H6 119.8
C1 C6 H6 119.8
O1 C7 H7A 109.5
O1 C7 H7B 109.5
H7A C7 H7B 109.5
O1 C7 H7C 109.5
H7A C7 H7C 109.5
H7B C7 H7C 109.5
C13 C8 C9 119.3(4)
C13 C8 P1 122.6(4)
C9 C8 P1 117.8(3)
C10 C9 C8 120.1(5)
C10 C9 H9 119.9
C8 C9 H9 119.9
C11 C10 C9 120.2(6)
C11 C10 H10 119.9
C9 C10 H10 119.9
C10 C11 C12 120.5(5)
C10 C11 H11 119.7
C12 C11 H11 119.7
C11 C12 C13 120.7(5)
C11 C12 H12 119.6
C13 C12 H12 119.6
C8 C13 C12 119.2(5)
C8 C13 H13 120.4
C12 C13 H13 120.4
C19 C14 C15 118.6(4)
C19 C14 P1 123.1(3)
C15 C14 P1 118.3(3)
C16 C15 C14 120.5(4)
C16 C15 H15 119.7
C14 C15 H15 119.7
C17 C16 C15 120.3(4)
C17 C16 H16 119.9
C15 C16 H16 119.9
C18 C17 C16 119.4(4)
C18 C17 H17 120.3
C16 C17 H17 120.3
C17 C18 C19 120.5(4)
C17 C18 H18 119.8
C19 C18 H18 119.8
C14 C19 C18 120.6(4)
C14 C19 H19 119.7
C18 C19 H19 119.7
C22 C21 C30 121.3(3)
C22 C21 H21 119.3
C30 C21 H21 119.3
C21 C22 C23 120.5(4)
C21 C22 H22 119.8
C23 C22 H22 119.8
C22 C23 C28 119.2(3)
C22 C23 C24 121.2(4)
C28 C23 C24 119.4(3)
C25 C24 C23 121.1(4)
C25 C24 H24 119.5
C23 C24 H24 119.5
C24 C25 C26 120.1(4)
C24 C25 H25 119.9
C26 C25 H25 119.9
C27 C26 C25 120.3(4)
C27 C26 H26 119.9
C25 C26 H26 119.9
C26 C27 C28 121.4(4)
C26 C27 H27 119.3
C28 C27 H27 119.3
C23 C28 C27 117.6(3)
C23 C28 C29 119.3(3)
C27 C28 C29 122.9(3)
C30 C29 C28 119.4(3)
C30 C29 C31 118.2(3)
C28 C29 C31 121.8(3)
C29 C30 C21 119.6(3)
C29 C30 Ni1 129.0(3)
C21 C30 Ni1 110.5(2)
C40 C31 C32 119.0(3)
C40 C31 C29 118.3(3)
C32 C31 C29 122.6(3)
C33 C32 C37 118.4(3)
C33 C32 C31 122.4(4)
C37 C32 C31 119.1(3)
C34 C33 C32 121.4(4)
C34 C33 H33 119.3
C32 C33 H33 119.3
C33 C34 C35 120.3(4)
C33 C34 H34 119.8
C35 C34 H34 119.8
C36 C35 C34 120.1(4)
C36 C35 H35 120.0
C34 C35 H35 120.0
C35 C36 C37 121.7(4)
C35 C36 H36 119.1
C37 C36 H36 119.1
C38 C37 C32 119.6(4)
C38 C37 C36 122.5(4)
C32 C37 C36 118.0(4)
C39 C38 C37 121.0(4)
C39 C38 H38 119.5
C37 C38 H38 119.5
C38 C39 C40 120.3(4)
C38 C39 H39 119.9
C40 C39 H39 119.9
C31 C40 C39 120.9(3)
C31 C40 P2 116.2(3)
C39 C40 P2 122.6(3)
C42 C41 C46 119.7(4)
C42 C41 P2 122.1(3)
C46 C41 P2 118.2(3)
C41 C42 C43 120.4(4)
C41 C42 H42 119.8
C43 C42 H42 119.8
C44 C43 C42 120.0(4)
C44 C43 H43 120.0
C42 C43 H43 120.0
C43 C44 C45 120.7(4)
C43 C44 H44 119.7
C45 C44 H44 119.7
C44 C45 C46 120.6(4)
C44 C45 H45 119.7
C46 C45 H45 119.7
C41 C46 C45 118.7(4)
C41 C46 H46 120.7
C45 C46 H46 120.7
C52 C47 C48 118.1(4)
C52 C47 P2 120.1(3)
C48 C47 P2 121.8(3)
C49 C48 C47 120.6(4)
C49 C48 H48 119.7
C47 C48 H48 119.7
C48 C49 C50 120.6(4)
C48 C49 H49 119.7
C50 C49 H49 119.7
C51 C50 C49 119.3(4)
C51 C50 H50 120.3
C49 C50 H50 120.3
C50 C51 C52 120.8(4)
C50 C51 H51 119.6
C52 C51 H51 119.6
C51 C52 C47 120.5(4)
C51 C52 H52 119.8
C47 C52 H52 119.8
C54 C53 O2 109.0(11)
C54 C53 H53A 109.9
O2 C53 H53A 109.9
C54 C53 H53B 109.9
O2 C53 H53B 109.9
H53A C53 H53B 108.3
C53 C54 C55 103.4(9)
C53 C54 H54A 111.1
C55 C54 H54A 111.1
C53 C54 H54B 111.1
C55 C54 H54B 111.1
H54A C54 H54B 109.0
C56 C55 C54 105.3(9)
C56 C55 H55A 110.7
C54 C55 H55A 110.7
C56 C55 H55B 110.7
C54 C55 H55B 110.7
H55A C55 H55B 108.8
O2 C56 C55 98.3(8)
O2 C56 H56A 112.1
C55 C56 H56A 112.1
O2 C56 H56B 112.1
C55 C56 H56B 112.1
H56A C56 H56B 109.8
C4 O1 C7 118.3(7)
C53 O2 C56 107.7(8)
C1 P1 C8 106.28(19)
C1 P1 C14 102.40(17)
C8 P1 C14 104.53(18)
C1 P1 Ni1 117.03(13)
C8 P1 Ni1 104.30(13)
C14 P1 Ni1 120.93(12)
C47 P2 C41 103.78(17)
C47 P2 C40 104.85(17)
C41 P2 C40 105.30(16)
C47 P2 Ni1 119.42(12)
C41 P2 Ni1 121.59(12)
C40 P2 Ni1 99.73(11)
C30 Ni1 P2 82.73(11)
C30 Ni1 P1 92.30(10)
P2 Ni1 P1 146.00(5)
C30 Ni1 Cl1 157.58(12)
P2 Ni1 Cl1 101.14(4)
P1 Ni1 Cl1 96.12(4)

loop_
_geom_bond_atom_site_label_1
_geom_bond_atom_site_label_2
_geom_bond_distance
C1 C2 1.382(6)
C1 C6 1.397(5)
C1 P1 1.819(4)
C2 C3 1.389(6)
C2 H2 0.9500
C3 C4 1.377(7)
C3 H3 0.9500
C4 O1 1.256(7)
C4 C5 1.389(7)
C5 C6 1.376(6)
C5 H5 0.9500
C6 H6 0.9500
C7 O1 1.464(11)
C7 H7A 0.9800
C7 H7B 0.9800
C7 H7C 0.9800
C8 C13 1.387(6)
C8 C9 1.394(7)
C8 P1 1.823(4)
C9 C10 1.388(7)
C9 H9 0.9500
C10 C11 1.362(9)
C10 H10 0.9500
C11 C12 1.362(10)
C11 H11 0.9500
C12 C13 1.398(7)
C12 H12 0.9500
C13 H13 0.9500
C14 C19 1.382(6)
C14 C15 1.396(5)
C14 P1 1.835(4)
C15 C16 1.392(5)
C15 H15 0.9500
C16 C17 1.386(6)
C16 H16 0.9500
C17 C18 1.376(7)
C17 H17 0.9500
C18 C19 1.398(6)
C18 H18 0.9500
C19 H19 0.9500
C21 C22 1.366(5)
C21 C30 1.416(5)
C21 H21 0.9500
C22 C23 1.413(5)
C22 H22 0.9500
C23 C28 1.419(5)
C23 C24 1.422(5)
C24 C25 1.365(6)
C24 H24 0.9500
C25 C26 1.400(6)
C25 H25 0.9500
C26 C27 1.374(5)
C26 H26 0.9500
C27 C28 1.426(5)
C27 H27 0.9500
C28 C29 1.440(5)
C29 C30 1.387(5)
C29 C31 1.482(5)
C30 Ni1 1.884(3)
C31 C40 1.395(5)
C31 C32 1.430(5)
C32 C33 1.417(6)
C32 C37 1.419(6)
C33 C34 1.364(6)
C33 H33 0.9500
C34 C35 1.396(7)
C34 H34 0.9500
C35 C36 1.353(7)
C35 H35 0.9500
C36 C37 1.428(6)
C36 H36 0.9500
C37 C38 1.410(6)
C38 C39 1.363(6)
C38 H38 0.9500
C39 C40 1.407(5)
C39 H39 0.9500
C40 P2 1.826(4)
C41 C42 1.384(5)
C41 C46 1.386(6)
C41 P2 1.824(4)
C42 C43 1.392(5)
C42 H42 0.9500
C43 C44 1.357(7)
C43 H43 0.9500
C44 C45 1.364(8)
C44 H44 0.9500
C45 C46 1.412(7)
C45 H45 0.9500
C46 H46 0.9500
C47 C52 1.397(6)
C47 C48 1.400(6)
C47 P2 1.819(4)
C48 C49 1.378(6)
C48 H48 0.9500
C49 C50 1.382(7)
C49 H49 0.9500
C50 C51 1.375(7)
C50 H50 0.9500
C51 C52 1.381(6)
C51 H51 0.9500
C52 H52 0.9500
C53 C54 1.404(13)
C53 O2 1.461(14)
C53 H53A 0.9900
C53 H53B 0.9900
C54 C55 1.556(13)
C54 H54A 0.9900
C54 H54B 0.9900
C55 C56 1.494(13)
C55 H55A 0.9900
C55 H55B 0.9900
C56 O2 1.474(12)
C56 H56A 0.9900
C56 H56B 0.9900
P1 Ni1 2.1993(11)
P2 Ni1 2.1749(11)
Cl1 Ni1 2.2160(10)
